data_7109545
loop_
_publ_author_name
'Teng-Hao Chen'
'Ilya Popov'
'Oussama Zenasni'
'Olafs Daugulis'
'Ognjen S. Miljanic'

_publ_section_title
;
 Superhydrophobic perfluorinated metal-organic frameworks
;
_journal_name_full Chem.Commun.
_journal_page_first 6846
_journal_paper_doi 10.1039/c3cc41564c
_journal_volume 49
_journal_year 2013
_chemical_formula_sum 'C14 H2 Cu F8 N8 O'
_chemical_formula_weight 513.78
_chemical_name_common CTHMOF342
_chemical_name_systematic
;
uhouston05
;
_space_group.centring_type C

_space_group_IT_number 12
_space_group.IT_number 12

_symmetry_cell_setting monoclinic
_symmetry_space_group_name_Hall '-C 2y'
_symmetry_space_group_name_H-M 'C 1 2/m 1'
_atom_sites_solution_hydrogens geom
_atom_sites_solution_primary direct
_atom_sites_solution_secondary difmap
_audit_creation_method SHELXL-97
_cell_angle_alpha 90.00
_cell_angle_beta 115.357(3)
_cell_angle_gamma 90.00
_cell_formula_units_Z 8
_cell_length_a 15.8991(10)
_cell_length_b 31.5712(18)
_cell_length_c 13.8721(8)
_cell_measurement_reflns_used 9971
_cell_measurement_temperature 100(2)
_cell_measurement_theta_max 25.32
_cell_measurement_theta_min 2.40
_cell_volume 6292.3(7)
_computing_cell_refinement 'Bruker SAINT'
_computing_data_collection 'Bruker APEX2'
_computing_data_reduction 'Bruker SAINT'
_computing_molecular_graphics ORTEP-32
_computing_publication_material WinGX
_computing_structure_refinement SHELXL-97
_computing_structure_solution SIR-97
_diffrn_ambient_temperature 100(2)
_diffrn_detector_area_resol_mean 8.366
_diffrn_measured_fraction_theta_full 0.998
_diffrn_measured_fraction_theta_max 0.993
_diffrn_measurement_device_type 'Bruker APEX-II CCD'
_diffrn_measurement_method 'phi and omega scans'
_diffrn_radiation_monochromator 'QUAZAR multilayer mirrors'
_diffrn_radiation_source 'microfocus sealed tube'
_diffrn_radiation_type MoK\a
_diffrn_radiation_wavelength 0.71073
_diffrn_reflns_av_R_equivalents 0.0693
_diffrn_reflns_av_sigmaI/netI 0.0576
_diffrn_reflns_limit_h_max 17
_diffrn_reflns_limit_h_min -19
_diffrn_reflns_limit_k_max 36
_diffrn_reflns_limit_k_min -37
_diffrn_reflns_limit_l_max 16
_diffrn_reflns_limit_l_min -15
_diffrn_reflns_number 37915
_diffrn_reflns_theta_full 25.00
_diffrn_reflns_theta_max 25.43
_diffrn_reflns_theta_min 1.56
_exptl_absorpt_coefficient_mu 0.756
_exptl_absorpt_correction_T_max 0.9704
_exptl_absorpt_correction_T_min 0.9148
_exptl_absorpt_correction_type multi-scan
_exptl_absorpt_process_details SADABS
_exptl_crystal_colour blue
_exptl_crystal_density_diffrn 1.085
_exptl_crystal_density_method 'not measured'
_exptl_crystal_description block
_exptl_crystal_F_000 2008
_exptl_crystal_size_max 0.12
_exptl_crystal_size_mid 0.06
_exptl_crystal_size_min 0.04
_platon_squeeze_details
;
;
_refine_diff_density_max 1.809
_refine_diff_density_min -0.897
_refine_diff_density_rms 0.118
_refine_ls_extinction_method none
_refine_ls_goodness_of_fit_ref 1.119
_refine_ls_hydrogen_treatment constr
_refine_ls_matrix_type full
_refine_ls_number_parameters 303
_refine_ls_number_reflns 5907
_refine_ls_number_restraints 4
_refine_ls_restrained_S_all 1.119
_refine_ls_R_factor_all 0.0896
_refine_ls_R_factor_gt 0.0753
_refine_ls_shift/su_max 0.000
_refine_ls_shift/su_mean 0.000
_refine_ls_structure_factor_coef Fsqd
_refine_ls_weighting_details 'calc w=1/[\s^2^(Fo^2^)+(0.1509P)^2^+0.0000P] where P=(Fo^2^+2Fc^2^)/3'
_refine_ls_weighting_scheme calc
_refine_ls_wR_factor_gt 0.2272
_refine_ls_wR_factor_ref 0.2346
_reflns_number_gt 4454
_reflns_number_total 5907
_reflns_threshold_expression >2sigma(I)
_cod_data_source_file c3cc41564c.txt
_cod_data_source_block uhouston05
_cod_depositor_comments
;
The following automatic conversions were performed:

'_space_group.centring_type' value 'C-centered' was replaced with the
value 'C' as specified in the replacement file
'/home/antanas/src/cod-tools/trunk/data/replacement-values/replacement_values.lst'.

Automatic conversion script
Id: cif_fix_values 5642 2017-10-24 12:04:52Z antanas 
;
_cod_original_cell_volume 6292.3(6)
_cod_original_sg_symbol_H-M C2/m
_cod_database_code 7109545

loop_
_symmetry_equiv_pos_as_xyz
'x, y, z'
'-x, y, -z'
'x+1/2, y+1/2, z'
'-x+1/2, y+1/2, -z'
'-x, -y, -z'
'x, -y, z'
'-x+1/2, -y+1/2, -z'
'x+1/2, -y+1/2, z'

loop_
_atom_site_label
_atom_site_type_symbol
_atom_site_fract_x
_atom_site_fract_y
_atom_site_fract_z
_atom_site_U_iso_or_equiv
_atom_site_adp_type
_atom_site_occupancy
_atom_site_symmetry_multiplicity
_atom_site_calc_flag
_atom_site_refinement_flags
C1 C 0.3618(3) 0.09995(13) 0.3154(3) 0.0250(10) Uani 1 1 d .
C2 C 0.3168(4) 0.14201(15) 0.2920(4) 0.0398(13) Uani 1 1 d .
C3 C 0.2518(4) 0.15358(16) 0.3278(4) 0.0396(12) Uani 1 1 d .
C4 C 0.2093(4) 0.19291(15) 0.3049(4) 0.0463(14) Uani 1 1 d .
C5 C 0.2348(5) 0.22229(19) 0.2475(5) 0.0639(19) Uani 1 1 d .
C6 C 0.2943(8) 0.2104(2) 0.2131(7) 0.103(4) Uani 1 1 d .
C7 C 0.3401(7) 0.1721(2) 0.2355(7) 0.095(3) Uani 1 1 d .
C8 C 0.6044(3) 0.10359(14) 0.1809(3) 0.0303(11) Uani 1 1 d .
C9 C 0.6340(4) 0.14745(14) 0.1978(4) 0.0405(13) Uani 1 1 d .
C10 C 0.6742(4) 0.16647(16) 0.2983(4) 0.0410(13) Uani 1 1 d .
C11 C 0.7007(4) 0.20751(19) 0.3137(4) 0.0511(15) Uani 1 1 d .
C12 C 0.6954(5) 0.23386(17) 0.2303(5) 0.0608(19) Uani 1 1 d .
C13 C 0.6557(6) 0.21560(19) 0.1313(5) 0.078(2) Uani 1 1 d .
C14 C 0.6267(6) 0.17412(19) 0.1153(5) 0.075(2) Uani 1 1 d .
N1 N 0.4321(3) 0.04569(11) 0.3935(3) 0.0233(8) Uani 1 1 d .
N2 N 0.4237(3) 0.04440(10) 0.2945(3) 0.0222(8) Uani 1 1 d .
N3 N 0.3809(3) 0.07808(10) 0.2426(3) 0.0281(9) Uani 1 1 d .
N4 N 0.3932(3) 0.08020(11) 0.4089(3) 0.0294(9) Uani 1 1 d .
N5 N 0.5469(2) 0.04567(10) 0.1990(3) 0.0198(8) Uani 1 1 d .
N6 N 0.5572(3) 0.04540(10) 0.1101(3) 0.0229(8) Uani 1 1 d .
N7 N 0.5929(3) 0.08075(11) 0.0954(3) 0.0319(9) Uani 1 1 d .
N8 N 0.5776(3) 0.08241(11) 0.2470(3) 0.0287(9) Uani 1 1 d .
O1 O 0.6041(3) 0.0000 0.4227(3) 0.0226(9) Uani 1 2 d SD
O2 O 0.3790(3) 0.0000 0.0620(3) 0.0227(9) Uani 1 2 d SD
F1 F 0.2232(2) 0.12615(9) 0.3797(3) 0.0551(9) Uani 1 1 d .
F2 F 0.1441(2) 0.20198(9) 0.3391(3) 0.0568(9) Uani 1 1 d .
F3 F 0.3290(6) 0.23929(13) 0.1615(6) 0.177(4) Uani 1 1 d .
F4 F 0.4033(5) 0.16262(12) 0.1988(5) 0.135(3) Uani 1 1 d .
F5 F 0.6848(2) 0.14305(8) 0.3847(2) 0.0491(8) Uani 1 1 d .
F6 F 0.7420(3) 0.22212(10) 0.4151(2) 0.0586(9) Uani 1 1 d .
F7 F 0.6466(6) 0.23904(13) 0.0485(3) 0.167(3) Uani 1 1 d .
F8 F 0.5954(4) 0.15877(11) 0.0175(3) 0.115(2) Uani 1 1 d .
Cu1 Cu 0.5000 0.0000 0.5000 0.0165(3) Uani 1 4 d S
Cu2 Cu 0.48423(5) 0.0000 0.24330(5) 0.0186(2) Uani 1 2 d S
Cu3 Cu 0.5000 0.0000 0.0000 0.0192(3) Uani 1 4 d S
H1 H 0.6395(8) -0.02208(8) 0.436(3) 0.023 Uiso 1 1 d D
H2 H 0.3469(12) 0.02215(8) 0.035(3) 0.023 Uiso 1 1 d D

loop_
_atom_site_aniso_label
_atom_site_aniso_U_11
_atom_site_aniso_U_22
_atom_site_aniso_U_33
_atom_site_aniso_U_23
_atom_site_aniso_U_13
_atom_site_aniso_U_12
C1 0.040(3) 0.018(2) 0.026(2) 0.0034(17) 0.022(2) 0.0062(18)
C2 0.074(4) 0.022(3) 0.035(3) 0.014(2) 0.035(3) 0.018(2)
C3 0.054(3) 0.036(3) 0.036(3) 0.009(2) 0.026(2) 0.012(2)
C4 0.076(4) 0.022(3) 0.051(3) 0.002(2) 0.037(3) 0.024(3)
C5 0.106(5) 0.046(4) 0.057(4) 0.027(3) 0.051(4) 0.047(4)
C6 0.235(12) 0.039(4) 0.089(5) 0.032(4) 0.121(7) 0.055(5)
C7 0.187(9) 0.046(4) 0.124(6) 0.049(4) 0.136(7) 0.071(5)
C8 0.050(3) 0.025(3) 0.023(2) -0.0035(18) 0.023(2) -0.015(2)
C9 0.079(4) 0.015(2) 0.039(3) -0.011(2) 0.036(3) -0.019(2)
C10 0.071(4) 0.037(3) 0.025(2) -0.006(2) 0.030(2) -0.027(3)
C11 0.072(4) 0.050(4) 0.039(3) -0.017(3) 0.031(3) -0.026(3)
C12 0.119(6) 0.032(3) 0.051(3) -0.017(3) 0.054(4) -0.040(3)
C13 0.158(7) 0.038(4) 0.056(4) -0.007(3) 0.063(5) -0.049(4)
C14 0.161(7) 0.042(4) 0.041(3) -0.028(3) 0.062(4) -0.058(4)
N1 0.038(2) 0.0115(18) 0.0208(18) -0.0024(14) 0.0127(16) 0.0033(15)
N2 0.041(2) 0.0071(17) 0.0252(19) 0.0054(14) 0.0209(16) 0.0057(14)
N3 0.052(2) 0.0100(18) 0.029(2) 0.0058(15) 0.0234(18) 0.0058(16)
N4 0.049(2) 0.0149(19) 0.040(2) 0.0034(16) 0.034(2) 0.0068(17)
N5 0.041(2) 0.0029(16) 0.0191(17) -0.0018(13) 0.0163(15) 0.0014(14)
N6 0.050(2) 0.0030(17) 0.0170(17) -0.0019(13) 0.0160(16) -0.0034(15)
N7 0.056(3) 0.019(2) 0.035(2) -0.0028(16) 0.033(2) -0.0100(18)
N8 0.049(2) 0.0129(19) 0.0248(19) -0.0034(15) 0.0168(17) -0.0116(16)
O1 0.036(2) 0.011(2) 0.032(2) 0.000 0.025(2) 0.000
O2 0.029(2) 0.018(2) 0.022(2) 0.000 0.0105(17) 0.000
F1 0.068(2) 0.0324(17) 0.085(2) 0.0119(16) 0.0524(19) 0.0145(15)
F2 0.057(2) 0.0414(18) 0.079(2) 0.0021(16) 0.0358(18) 0.0208(15)
F3 0.382(10) 0.051(3) 0.264(7) 0.100(4) 0.297(8) 0.119(4)
F4 0.252(7) 0.046(2) 0.238(6) 0.069(3) 0.231(6) 0.066(3)
F5 0.079(2) 0.0296(16) 0.0317(15) -0.0069(12) 0.0175(15) -0.0201(15)
F6 0.092(3) 0.0442(19) 0.0431(18) -0.0219(14) 0.0319(18) -0.0324(18)
F7 0.391(10) 0.058(3) 0.058(3) -0.025(2) 0.103(4) -0.123(4)
F8 0.262(6) 0.052(2) 0.0340(19) -0.0197(16) 0.066(3) -0.075(3)
Cu1 0.0282(5) 0.0043(5) 0.0177(5) 0.000 0.0106(4) 0.000
Cu2 0.0361(5) 0.0049(4) 0.0202(4) 0.000 0.0173(3) 0.000
Cu3 0.0374(6) 0.0056(5) 0.0167(5) 0.000 0.0137(4) 0.000

loop_
_atom_type_symbol
_atom_type_description
_atom_type_scat_dispersion_real
_atom_type_scat_dispersion_imag
_atom_type_scat_source
C C 0.0033 0.0016 'International Tables Vol C Tables 4.2.6.8 and 6.1.1.4'
H H 0.0000 0.0000 'International Tables Vol C Tables 4.2.6.8 and 6.1.1.4'
N N 0.0061 0.0033 'International Tables Vol C Tables 4.2.6.8 and 6.1.1.4'
O O 0.0106 0.0060 'International Tables Vol C Tables 4.2.6.8 and 6.1.1.4'
F F 0.0171 0.0103 'International Tables Vol C Tables 4.2.6.8 and 6.1.1.4'
Cu Cu 0.3201 1.2651 'International Tables Vol C Tables 4.2.6.8 and 6.1.1.4'

loop_
_geom_angle_atom_site_label_1
_geom_angle_atom_site_label_2
_geom_angle_atom_site_label_3
_geom_angle
_geom_angle_site_symmetry_1
_geom_angle_site_symmetry_3
N4 C1 N3 112.1(4) . .
N4 C1 C2 125.5(4) . .
N3 C1 C2 122.3(4) . .
C3 C2 C7 116.7(4) . .
C3 C2 C1 121.8(4) . .
C7 C2 C1 121.5(5) . .
F1 C3 C2 120.6(4) . .
F1 C3 C4 117.6(4) . .
C2 C3 C4 121.6(5) . .
F2 C4 C3 119.0(5) . .
F2 C4 C5 121.2(4) . .
C3 C4 C5 119.8(5) . .
C6 C5 C4 117.4(5) . .
C6 C5 C12 122.4(6) . 8_455
C4 C5 C12 120.2(5) . 8_455
C5 C6 C7 125.1(6) . .
C5 C6 F3 120.8(6) . .
C7 C6 F3 113.5(7) . .
F4 C7 C2 119.3(5) . .
F4 C7 C6 121.3(6) . .
C2 C7 C6 119.2(6) . .
N7 C8 N8 112.1(4) . .
N7 C8 C9 125.0(4) . .
N8 C8 C9 122.7(4) . .
C14 C9 C10 113.8(4) . .
C14 C9 C8 122.7(4) . .
C10 C9 C8 123.4(4) . .
C11 C10 F5 118.1(4) . .
C11 C10 C9 123.3(5) . .
F5 C10 C9 118.6(4) . .
C10 C11 F6 118.1(5) . .
C10 C11 C12 122.4(5) . .
F6 C11 C12 119.2(5) . .
C13 C12 C11 114.7(5) . .
C13 C12 C5 122.1(5) . 8
C11 C12 C5 123.1(5) . 8
F7 C13 C12 117.9(5) . .
F7 C13 C14 119.3(5) . .
C12 C13 C14 122.8(5) . .
F8 C14 C13 118.0(5) . .
F8 C14 C9 119.1(4) . .
C13 C14 C9 122.8(5) . .
N4 N1 N2 110.5(3) . .
N4 N1 Cu1 128.0(3) . .
N2 N1 Cu1 121.6(3) . .
N3 N2 N1 110.3(3) . .
N3 N2 Cu2 126.5(3) . .
N1 N2 Cu2 122.8(3) . .
N2 N3 C1 103.5(3) . .
N1 N4 C1 103.7(3) . .
N6 N5 N8 108.2(3) . .
N6 N5 Cu2 124.4(2) . .
N8 N5 Cu2 127.2(3) . .
N7 N6 N5 112.2(3) . .
N7 N6 Cu3 125.3(3) . .
N5 N6 Cu3 121.4(3) . .
N6 N7 C8 103.2(3) . .
N5 N8 C8 104.4(3) . .
Cu1 O1 Cu2 94.14(15) . .
Cu1 O1 H1 115(2) . .
Cu2 O1 H1 112(2) . .
Cu2 O2 Cu3 94.02(14) . .
Cu2 O2 H2 119.5(18) . .
Cu3 O2 H2 105(3) . .
N1 Cu1 N1 180.00(13) 6 2_656
N1 Cu1 N1 91.36(19) 6 .
N1 Cu1 N1 88.64(19) 2_656 .
N1 Cu1 N1 88.64(19) 6 5_656
N1 Cu1 N1 91.36(19) 2_656 5_656
N1 Cu1 N1 180.00(13) . 5_656
N1 Cu1 O1 85.73(13) 6 .
N1 Cu1 O1 94.27(13) 2_656 .
N1 Cu1 O1 85.73(13) . .
N1 Cu1 O1 94.27(13) 5_656 .
N1 Cu1 O1 94.27(13) 6 5_656
N1 Cu1 O1 85.73(13) 2_656 5_656
N1 Cu1 O1 94.27(13) . 5_656
N1 Cu1 O1 85.73(13) 5_656 5_656
O1 Cu1 O1 180.0 . 5_656
N5 Cu2 N5 92.64(18) . 6
N5 Cu2 N2 177.24(12) . 6
N5 Cu2 N2 89.00(14) 6 6
N5 Cu2 N2 89.00(14) . .
N5 Cu2 N2 177.24(12) 6 .
N2 Cu2 N2 89.27(19) 6 .
N5 Cu2 O2 83.73(12) . .
N5 Cu2 O2 83.73(12) 6 .
N2 Cu2 O2 98.65(12) 6 .
N2 Cu2 O2 98.65(12) . .
N5 Cu2 O1 92.28(12) . .
N5 Cu2 O1 92.28(12) 6 .
N2 Cu2 O1 85.44(12) 6 .
N2 Cu2 O1 85.44(12) . .
O2 Cu2 O1 174.21(13) . .
N6 Cu3 N6 180.0(2) . 5_655
N6 Cu3 N6 91.20(19) . 6
N6 Cu3 N6 88.80(19) 5_655 6
N6 Cu3 N6 88.80(19) . 2_655
N6 Cu3 N6 91.20(19) 5_655 2_655
N6 Cu3 N6 180.0(4) 6 2_655
N6 Cu3 O2 84.28(12) . .
N6 Cu3 O2 95.72(12) 5_655 .
N6 Cu3 O2 84.28(12) 6 .
N6 Cu3 O2 95.72(12) 2_655 .
N6 Cu3 O2 95.72(12) . 5_655
N6 Cu3 O2 84.28(12) 5_655 5_655
N6 Cu3 O2 95.72(12) 6 5_655
N6 Cu3 O2 84.28(12) 2_655 5_655
O2 Cu3 O2 180.00(14) . 5_655

loop_
_geom_bond_atom_site_label_1
_geom_bond_atom_site_label_2
_geom_bond_distance
_geom_bond_site_symmetry_2
C1 N4 1.329(5) .
C1 N3 1.361(5) .
C1 C2 1.476(6) .
C2 C3 1.375(7) .
C2 C7 1.379(8) .
C3 F1 1.325(6) .
C3 C4 1.384(7) .
C4 F2 1.343(6) .
C4 C5 1.391(8) .
C5 C6 1.284(10) .
C5 C12 1.496(8) 8_455
C6 C7 1.379(9) .
C6 F3 1.409(8) .
C7 F4 1.340(7) .
C8 N7 1.332(6) .
C8 N8 1.344(5) .
C8 C9 1.449(6) .
C9 C14 1.386(7) .
C9 C10 1.396(7) .
C10 C11 1.351(7) .
C10 F5 1.357(5) .
C11 F6 1.353(6) .
C11 C12 1.398(8) .
C12 C13 1.369(8) .
C12 C5 1.496(8) 8
C13 F7 1.321(7) .
C13 C14 1.374(8) .
C14 F8 1.320(6) .
N1 N4 1.315(5) .
N1 N2 1.321(5) .
N1 Cu1 2.016(3) .
N2 N3 1.301(5) .
N2 Cu2 1.995(3) .
N5 N6 1.312(4) .
N5 N8 1.323(5) .
N5 Cu2 1.994(3) .
N6 N7 1.306(5) .
N6 Cu3 2.006(3) .
O1 Cu1 2.326(4) .
O1 Cu2 2.400(4) .
O1 H1 0.865(5) .
O2 Cu2 2.350(4) .
O2 Cu3 2.421(4) .
O2 H2 0.853(5) .
Cu1 N1 2.016(3) 6
Cu1 N1 2.016(3) 2_656
Cu1 N1 2.016(3) 5_656
Cu1 O1 2.326(4) 5_656
Cu2 N5 1.994(3) 6
Cu2 N2 1.995(3) 6
Cu3 N6 2.006(3) 5_655
Cu3 N6 2.006(3) 6
Cu3 N6 2.006(3) 2_655
Cu3 O2 2.421(4) 5_655

loop_
_platon_squeeze_void_nr
_platon_squeeze_void_average_x
_platon_squeeze_void_average_y
_platon_squeeze_void_average_z
_platon_squeeze_void_volume
_platon_squeeze_void_count_electrons
_platon_squeeze_void_content
1 0.000 0.000 -0.024 1699 655 'unk diff solvent'
2 0.500 0.500 -0.039 1699 655 'unk diff solvent'
